data_2107285
loop_
_publ_author_name
'Hori, Satoshi'
'Taminato, Sou'
'Suzuki, Kota'
'Hirayama, Masaaki'
'Kato, Yuki'
'Kanno, Ryoji'

_publ_section_title
;
 Structure--property relationships in lithium superionic conductors having
 a Li~10~GeP~2~S~12~-type structure
;
_journal_coeditor_code KC5021SUP1
_journal_issue 6
_journal_name_full 'Acta Crystallographica Section B'
_journal_page_first 727
_journal_page_last 736
_journal_paper_doi 10.1107/S2052520615022283
_journal_volume 71
_journal_year 2015
_chemical_formula_moiety 'Li10.35 P1.65 S12 Si1.35'
_chemical_formula_structural 'Li10.35 P1.65 S12 Si1.35'
_chemical_formula_sum 'Li10.35 P1.65 S12 Si1.35'
_chemical_formula_weight 545.641
_space_group_IT_number 137
_symmetry_cell_setting tetragonal
_symmetry_Int_Tables_number 137
_symmetry_space_group_name_Hall 'P 4n 2n -1n'
_symmetry_space_group_name_H-M 'P 42/n m c :1'
_cell_angle_alpha 90
_cell_angle_beta 90
_cell_angle_gamma 90
_cell_formula_units_Z 2
_cell_length_a 8.68385(5)
_cell_length_b 8.68385(5)
_cell_length_c 12.55589(10)
_cell_measurement_reflns_used 785
_cell_measurement_temperature 300
_cell_volume 946.830(11)
_computing_publication_material 'Oishi, R. et. al., (2009). Nuc. Instrum. Methods Phys. Res. 600, 94-96.'
_computing_structure_refinement Z-Rietveld
_diffrn_ambient_temperature 300
_diffrn_measured_fraction_theta_full 'not evaluated'
_diffrn_measurement_device_type 'iMateria at J-Parc'
_diffrn_radiation_probe neutron
_diffrn_radiation_type neutron
_diffrn_radiation_wavelength '0.36 < lambda < 10.18 Ang'
_diffrn_source time-of-flight
_diffrn_source_type J-Parc
_exptl_crystal_colour pink
_exptl_crystal_density_diffrn 1.914
_exptl_crystal_density_method 'not measured'
_exptl_crystal_description block
_pd_calc_method 'Rietveld Refinement'
_cod_data_source_file kc5021sup1.cif
_cod_data_source_block Li10.35Si1.35P1.65S12_at_300K
_cod_original_cell_volume 946.830(13)
_cod_original_sg_symbol_H-M P4_2/nmc:1
_cod_database_code 2107285

loop_
_symmetry_equiv_pos_as_xyz
+x,+y,+z
-x,-y,+z
1/2-y,1/2+x,1/2+z
1/2+y,1/2-x,1/2+z
1/2-x,1/2+y,1/2-z
1/2+x,1/2-y,1/2-z
+y,+x,-z
-y,-x,-z
1/2-x,1/2-y,1/2-z
1/2+x,1/2+y,1/2-z
+y,-x,-z
-y,+x,-z
+x,-y,+z
-x,+y,+z
1/2-y,1/2-x,1/2+z
1/2+y,1/2+x,1/2+z

loop_
_atom_site_aniso_label
_atom_site_aniso_U_11
_atom_site_aniso_U_22
_atom_site_aniso_U_33
_atom_site_aniso_U_12
_atom_site_aniso_U_13
_atom_site_aniso_U_23
Li1 0.0754594 0.0324544 0.236004 -0.000745831 0.00989075 -0.0597978
Li2 0.0720262 0.0533488 0.0166265 0 0 0
Li3 0.0940234 0.0940234 0.369853 -0.0765271 0.0937886 -0.0937886
Li4 0.0624853 0.1847230 0.0824729 0 0 0
Si1 0.0319242 0.0362489 0.01040179 0 0 0
P1 0.0319246 0.0362492 0.01040215 0 0 0
P2 0.0326110 0.0326110 0.0476127 0 0 0
S1 0.0708216 0.01885759 0.0167374 0 0 0.00588234
S2 0.0459099 0.02122744 0.0347458 0 0 -0.01631265
S3 0.0309397 0.00653914 0.0282011 0 0 0.0003532044

loop_
_atom_site_label
_atom_site_type_symbol
_atom_site_occupancy
_atom_site_fract_x
_atom_site_fract_y
_atom_site_fract_z
_atom_site_B_iso_or_equiv
Li1 Li 0.458(4) 0.2550(4) 0.2692(4) 0.1944(3) 9.05156
Li2 Li 0.916(4) 0 0.5 0.9463(3) 3.73737
Li3 Li 0.800(8) 0.2440(2) 0.2440(2) 0 14.68352
Li4 Li 0.829(5) 0 0 0.2476(3) 8.67697
Si1 Si 0.675 0 0.5 0.69004(9) 2.06803
P1 P 0.325 0 0.5 0.69004(9) 2.06806
P2 P 1 0 0 0.5 2.96973
S1 S 1 0 0.18822(13) 0.40740(9) 2.80081
S2 S 1 0 0.29734(13) 0.10026(10) 2.68149
S3 S 1 0 0.69407(13) 0.78954(9) 1.72865

loop_
_geom_angle_atom_site_label_1
_geom_angle_atom_site_label_2
_geom_angle_atom_site_label_3
_geom_angle
_geom_angle_site_symmetry_1
_geom_angle_site_symmetry_2
_geom_angle_site_symmetry_3
S1 Li2 S1 159.53(14) 4_455 1 3
S1 Li2 S2 97.55(5) 4_455 1 2_566
S1 Li2 S3 82.24(13) 4_455 1 2_565
S2 Li2 S2 84.64(11) 1_556 1 2_566
S2 Li2 S3 97.11(9) 1_556 1 2_565
S2 Li2 S3 178.25(17) 1_556 1 1
S3 Li2 S3 81.13(10) 2_565 1 1
S1 Li4 S1 78.34(13) 1 1 2
S1 Li4 S2 86.45(8) 1 1 1
S1 Li4 S2 164.8(2) 1 1 2
S1 Li4 S3 97.71(6) 1 1 7_456
S2 Li4 S2 108.75(14) 1 1 2
S2 Li4 S3 84.21(16) 1 1 7_456
S3 Li4 S3 160.08(18) 7_456 1 8_656
S2 Si1 S2 114.72(12) 3 1 4_455
S3 Si1 S2 108.74(9) 1 1 3
S3 Si1 S3 106.90(11) 1 1 2_565
S2 P1 S2 114.72(12) 3 1 4_455
S3 P1 S2 108.74(9) 1 1 3
S3 P1 S3 106.90(11) 1 1 2_565
S1 P2 S1 109.63(7) 1 1 7_556
S1 P2 S1 109.15(8) 1 1 2

loop_
_geom_bond_atom_site_label_1
_geom_bond_atom_site_label_2
_geom_bond_distance
_geom_bond_site_symmetry_1
_geom_bond_site_symmetry_2
Li1 S1 2.509(4) 1 6
Li1 S2 2.522(4) 1 1
Li1 S3 2.393(3) 1 4_454
Li1 S3 2.387(3) 1 8_656
Li2 S1 2.7512(13) 1 3
Li2 S2 2.614(3) 1 1_556
Li2 S3 2.591(3) 1 1
Li3 S1 2.577(3) 1 3_554
Li3 S2 2.508(13) 1 1
Li4 S1 2.588(4) 1 1
Li4 S2 3.176(3) 1 1
Li4 S3 2.6973(12) 1 7_456
P1 S2 2.0900(14) 1 4_455
P1 S3 2.0978(13) 1 1
Si1 S2 2.0900(14) 1 4_455
Si1 S3 2.0978(13) 1 1
P2 S1 2.0052(10) 1 1
Li1 Li1 1.439(9) 1 9
Li1 Li3 2.452(4) 1 1
Li1 Li4 3.288(4) 1 1
Li1 Li4 3.012(4) 1 5
Li2 Li3 3.1441(7) 1 1_556

_cod_database_fobs_code 2107285
